data_4316559
loop_
_publ_author_name
'Sung Ok Kang'
'Victor W. Day'
'Kristin Bowman-James'

_publ_contact_author
; 
   Prof. Kristin Bowman-James 
   Department of Chemistry -- University of Kansas
   Malott Hall
   1251 Wescoe Hall Dr, Rm 2010 
   Lawrence, KS  66045-7582  USA 
;
_publ_contact_author_email kbowman-james@ku.edu
_publ_contact_author_fax 1(785)8645396
_publ_contact_author_phone 1(785)8644278
_publ_section_title
;
 Tricyclic Host for Linear Anions
;
_journal_name_full 'Inorganic Chemistry'
_journal_page_first 8629
_journal_page_last 8636
_journal_paper_doi 10.1021/ic1013297
_journal_volume 49
_journal_year 2010
_chemical_formula_sum 'C24 H37.35 N8 O7.88'
_chemical_formula_weight 563.97
_chemical_name_systematic
; 
 ? 
;
_space_group_IT_number 2
_symmetry_cell_setting triclinic
_symmetry_space_group_name_Hall '-P 1'
_symmetry_space_group_name_H-M 'P -1'
_atom_sites_solution_hydrogens geom
_atom_sites_solution_primary direct
_atom_sites_solution_secondary difmap
_audit_creation_method SHELXTL
_cell_angle_alpha 88.667(3)
_cell_angle_beta 81.501(3)
_cell_angle_gamma 64.577(3)
_cell_formula_units_Z 2
_cell_length_a 10.6489(10)
_cell_length_b 11.7894(10)
_cell_length_c 11.9457(12)
_cell_measurement_reflns_used 5505
_cell_measurement_temperature 100(2)
_cell_measurement_theta_max 29.96
_cell_measurement_theta_min 2.52
_cell_volume 1338.3(2)
_computing_cell_refinement 'Bruker SAINT'
_computing_data_collection 'Bruker SMART'
_computing_data_reduction 'Bruker SAINT'
_computing_molecular_graphics 'Bruker SHELXTL'
_computing_publication_material 'Bruker SHELXTL'
_computing_structure_refinement 'Bruker SHELXTL'
_computing_structure_solution 'Bruker SHELXTL'
_diffrn_ambient_temperature 100(2)
_diffrn_measured_fraction_theta_full 0.976
_diffrn_measured_fraction_theta_max 0.976
_diffrn_measurement_device_type 'Bruker SMART APEX CCD area detector'
_diffrn_measurement_method '\w scans'
_diffrn_radiation_monochromator graphite
_diffrn_radiation_source 'fine-focus sealed tube'
_diffrn_radiation_type MoK\a
_diffrn_radiation_wavelength 0.71073
_diffrn_reflns_av_R_equivalents 0.0200
_diffrn_reflns_av_sigmaI/netI 0.0326
_diffrn_reflns_limit_h_max 14
_diffrn_reflns_limit_h_min -14
_diffrn_reflns_limit_k_max 14
_diffrn_reflns_limit_k_min -16
_diffrn_reflns_limit_l_max 16
_diffrn_reflns_limit_l_min -16
_diffrn_reflns_number 13613
_diffrn_reflns_theta_full 30.00
_diffrn_reflns_theta_max 30.00
_diffrn_reflns_theta_min 2.14
_diffrn_standards_decay_% 0.00
_diffrn_standards_number 0
_exptl_absorpt_coefficient_mu 0.106
_exptl_absorpt_correction_T_max 1.000
_exptl_absorpt_correction_T_min 0.777
_exptl_absorpt_correction_type multi-scan
_exptl_crystal_colour colorless
_exptl_crystal_density_diffrn 1.400
_exptl_crystal_density_method 'not measured'
_exptl_crystal_description prism
_exptl_crystal_F_000 601
_exptl_crystal_size_max 0.32
_exptl_crystal_size_mid 0.26
_exptl_crystal_size_min 0.22
_refine_diff_density_max 0.836
_refine_diff_density_min -0.567
_refine_diff_density_rms 0.063
_refine_ls_extinction_method none
_refine_ls_goodness_of_fit_ref 1.061
_refine_ls_hydrogen_treatment mixed
_refine_ls_matrix_type full
_refine_ls_number_parameters 420
_refine_ls_number_reflns 7602
_refine_ls_number_restraints 0
_refine_ls_restrained_S_all 1.061
_refine_ls_R_factor_all 0.0559
_refine_ls_R_factor_gt 0.0481
_refine_ls_shift/su_max 0.000
_refine_ls_shift/su_mean 0.000
_refine_ls_structure_factor_coef Fsqd
_refine_ls_weighting_details 'calc w=1/[\s^2^(Fo^2^)+(0.0841P)^2^+0.2238P] where P=(Fo^2^+2Fc^2^)/3'
_refine_ls_weighting_scheme calc
_refine_ls_wR_factor_gt 0.1316
_refine_ls_wR_factor_ref 0.1371
_reflns_number_gt 6472
_reflns_number_total 7602
_reflns_threshold_expression >2sigma(I)
_cod_data_source_file ic1013297_si_002_5.cif
_cod_data_source_block Cmplx[1-6H2O]_05142
_cod_depositor_comments
;
The following automatic conversions were performed:

'_symmetry_cell_setting' value 'Triclinic' changed to 'triclinic'
according to the built-in table from CIF Core dictionary named
'cif_core.dic' version 2.4.1 from 2010-06-29.

Automatic conversion script
Id: cif_fix_values 1646 2011-03-28 12:23:43Z adriana 
;
_cod_database_code 4316559

loop_
_symmetry_equiv_pos_as_xyz
'x, y, z'
'-x, -y, -z'

loop_
_atom_site_label
_atom_site_type_symbol
_atom_site_fract_x
_atom_site_fract_y
_atom_site_fract_z
_atom_site_U_iso_or_equiv
_atom_site_adp_type
_atom_site_occupancy
_atom_site_symmetry_multiplicity
_atom_site_calc_flag
_atom_site_refinement_flags
_atom_site_disorder_assembly
_atom_site_disorder_group
O1 O 0.28077(10) 0.39247(9) 0.05624(8) 0.0274(2) Uani 1 1 d . . .
O2 O 0.28263(11) -0.20463(9) 0.05784(9) 0.0319(2) Uani 1 1 d . . .
O3 O -0.10237(9) 0.04381(8) 0.26387(7) 0.02122(18) Uani 1 1 d . . .
O4 O -0.07072(12) 0.61628(9) 0.30650(12) 0.0457(3) Uani 1 1 d . . .
N1 N 0.40171(9) 0.33580(9) 0.38891(8) 0.01597(18) Uani 1 1 d . . .
C2 C 0.43479(12) 0.38389(11) 0.27840(9) 0.0183(2) Uani 1 1 d . . .
H2A H 0.4963 0.4256 0.2870 0.022 Uiso 1 1 calc R . .
H2B H 0.3464 0.4481 0.2565 0.022 Uiso 1 1 calc R . .
C3 C 0.50684(12) 0.28312(11) 0.18400(9) 0.0200(2) Uani 1 1 d . . .
H3A H 0.5380 0.3202 0.1165 0.024 Uiso 1 1 calc R . .
H3B H 0.5918 0.2159 0.2081 0.024 Uiso 1 1 calc R . .
N4 N 0.41808(10) 0.22751(10) 0.15249(8) 0.01914(19) Uani 1 1 d . . .
H4N H 0.4403(18) 0.1500(17) 0.1658(14) 0.030(4) Uiso 1 1 d . . .
C5 C 0.31876(12) 0.28355(11) 0.08712(9) 0.0191(2) Uani 1 1 d . . .
C6 C 0.25577(11) 0.20099(11) 0.04937(9) 0.0175(2) Uani 1 1 d . . .
N7 N 0.31135(10) 0.08195(9) 0.07978(8) 0.01718(18) Uani 1 1 d . . .
C8 C 0.14751(12) 0.24847(11) -0.01608(10) 0.0207(2) Uani 1 1 d . . .
H8A H 0.1086 0.3344 -0.0345 0.025 Uiso 1 1 calc R . .
C9 C 0.09812(12) 0.16665(12) -0.05364(10) 0.0223(2) Uani 1 1 d . . .
H9A H 0.0255 0.1955 -0.0994 0.027 Uiso 1 1 calc R . .
C10 C 0.15632(12) 0.04249(12) -0.02343(10) 0.0211(2) Uani 1 1 d . . .
H10A H 0.1249 -0.0155 -0.0484 0.025 Uiso 1 1 calc R . .
C11 C 0.26211(11) 0.00459(10) 0.04445(9) 0.0178(2) Uani 1 1 d . . .
C12 C 0.32602(13) -0.12802(11) 0.08251(9) 0.0206(2) Uani 1 1 d . . .
N13 N 0.43024(11) -0.15277(10) 0.14256(8) 0.02009(19) Uani 1 1 d . . .
H13N H 0.4508(17) -0.0911(16) 0.1584(14) 0.027(4) Uiso 1 1 d . . .
C14 C 0.50192(13) -0.27071(11) 0.19513(10) 0.0228(2) Uani 1 1 d . . .
H14A H 0.5935 -0.2774 0.2108 0.027 Uiso 1 1 calc R . .
H14B H 0.5209 -0.3410 0.1416 0.027 Uiso 1 1 calc R . .
C15 C 0.41679(12) -0.28316(10) 0.30568(9) 0.0191(2) Uani 1 1 d . . .
H15A H 0.3328 -0.2913 0.2886 0.023 Uiso 1 1 calc R . .
H15B H 0.4747 -0.3605 0.3422 0.023 Uiso 1 1 calc R . .
N16 N 0.37199(10) -0.17440(9) 0.38427(8) 0.01653(18) Uani 1 1 d . . .
C17 C 0.23027(11) -0.13614(11) 0.44724(9) 0.0182(2) Uani 1 1 d . . .
H17A H 0.2126 -0.0708 0.5058 0.022 Uiso 1 1 calc R . .
H17B H 0.2258 -0.2094 0.4867 0.022 Uiso 1 1 calc R . .
C18 C 0.11454(12) -0.08525(10) 0.37393(9) 0.0187(2) Uani 1 1 d . . .
H18A H 0.1419 -0.1432 0.3068 0.022 Uiso 1 1 calc R . .
H18B H 0.0275 -0.0846 0.4175 0.022 Uiso 1 1 calc R . .
N19 N 0.08380(10) 0.04103(9) 0.33528(8) 0.01706(18) Uani 1 1 d . . .
H19N H 0.1375(18) 0.0778(16) 0.3464(14) 0.028(4) Uiso 1 1 d . . .
C20 C -0.02803(11) 0.09641(10) 0.28219(9) 0.0158(2) Uani 1 1 d . . .
C21 C -0.06707(11) 0.22841(10) 0.24496(9) 0.0156(2) Uani 1 1 d . . .
N22 N -0.01395(9) 0.29836(9) 0.28960(8) 0.01696(18) Uani 1 1 d . . .
C23 C -0.16211(11) 0.27281(11) 0.16763(9) 0.0191(2) Uani 1 1 d . . .
H23A H -0.1952 0.2192 0.1367 0.023 Uiso 1 1 calc R . .
C24 C -0.20707(12) 0.39629(12) 0.13699(10) 0.0223(2) Uani 1 1 d . . .
H24A H -0.2713 0.4291 0.0843 0.027 Uiso 1 1 calc R . .
C25 C -0.15655(12) 0.47109(11) 0.18460(10) 0.0216(2) Uani 1 1 d . . .
H25A H -0.1869 0.5568 0.1666 0.026 Uiso 1 1 calc R . .
C26 C -0.06005(11) 0.41785(10) 0.25960(10) 0.0185(2) Uani 1 1 d . . .
C27 C -0.00831(12) 0.50165(11) 0.31151(11) 0.0239(2) Uani 1 1 d . . .
N28 N 0.10356(10) 0.44492(9) 0.36450(9) 0.01947(19) Uani 1 1 d . . .
H28N H 0.1409(18) 0.3649(17) 0.3678(14) 0.028(4) Uiso 1 1 d . . .
C29 C 0.16132(12) 0.51992(11) 0.41557(10) 0.0212(2) Uani 1 1 d . . .
H29A H 0.0894 0.5771 0.4761 0.025 Uiso 1 1 calc R . .
H29B H 0.1838 0.5722 0.3573 0.025 Uiso 1 1 calc R . .
C30 C 0.29316(12) 0.43875(11) 0.46532(10) 0.0202(2) Uani 1 1 d . . .
H30A H 0.3351 0.4934 0.4882 0.024 Uiso 1 1 calc R . .
H30B H 0.2657 0.4019 0.5346 0.024 Uiso 1 1 calc R . .
C31 C 0.53123(11) 0.27844(11) 0.44110(9) 0.0185(2) Uani 1 1 d . . .
H31A H 0.5507 0.3465 0.4697 0.022 Uiso 1 1 calc R . .
H31B H 0.6108 0.2285 0.3818 0.022 Uiso 1 1 calc R . .
C32 C 0.52547(12) 0.19285(10) 0.53915(9) 0.0180(2) Uani 1 1 d . . .
H32A H 0.4297 0.2299 0.5835 0.022 Uiso 1 1 calc R . .
H32B H 0.5426 0.1099 0.5071 0.022 Uiso 1 1 calc R . .
O1W O 0.54109(10) -0.01005(9) 0.26111(8) 0.02365(19) Uani 1 1 d . . .
H1W1 H 0.479(2) 0.0068(19) 0.3150(17) 0.041(5) Uiso 1 1 d . . .
H1W2 H 0.623(2) -0.0487(18) 0.2884(16) 0.037(5) Uiso 1 1 d . . .
O2W O 0.28440(10) 0.14805(9) 0.41090(8) 0.02433(19) Uani 1 1 d . . .
H2W1 H 0.321(2) 0.201(2) 0.4010(17) 0.046(5) Uiso 1 1 d . . .
H2W2 H 0.259(2) 0.1478(19) 0.4803(18) 0.045(5) Uiso 1 1 d . . .
O3W O 0.20320(9) 0.12859(8) 0.64866(7) 0.02106(17) Uani 1 1 d . . .
H3W1 H 0.160(2) 0.0817(18) 0.6769(16) 0.038(5) Uiso 1 1 d . . .
H3W2 H 0.1508(19) 0.2064(19) 0.6707(15) 0.034(4) Uiso 1 1 d . . .
O4W O 0.18828(16) -0.36270(15) 0.16476(12) 0.0266(5) Uani 0.675(5) 1 d P . .
H4W1 H 0.211(3) -0.425(4) 0.136(3) 0.047(9) Uiso 0.675(5) 1 d P . .
H4W2 H 0.233(3) -0.326(3) 0.130(2) 0.038(7) Uiso 0.675(5) 1 d P . .
O5W O 0.4423(5) -0.4693(5) 0.0455(4) 0.0307(16) Uani 0.196(4) 1 d P . .

loop_
_atom_site_aniso_label
_atom_site_aniso_U_11
_atom_site_aniso_U_22
_atom_site_aniso_U_33
_atom_site_aniso_U_23
_atom_site_aniso_U_13
_atom_site_aniso_U_12
O1 0.0388(5) 0.0218(4) 0.0275(4) 0.0096(3) -0.0149(4) -0.0159(4)
O2 0.0426(5) 0.0209(4) 0.0378(5) -0.0013(4) -0.0152(4) -0.0159(4)
O3 0.0245(4) 0.0214(4) 0.0241(4) 0.0054(3) -0.0107(3) -0.0138(3)
O4 0.0437(6) 0.0130(4) 0.0841(9) 0.0063(5) -0.0386(6) -0.0069(4)
N1 0.0179(4) 0.0150(4) 0.0166(4) 0.0034(3) -0.0066(3) -0.0075(3)
C2 0.0227(5) 0.0179(5) 0.0185(5) 0.0054(4) -0.0076(4) -0.0116(4)
C3 0.0224(5) 0.0255(6) 0.0173(5) 0.0032(4) -0.0051(4) -0.0147(5)
N4 0.0245(5) 0.0194(5) 0.0180(4) 0.0045(3) -0.0082(3) -0.0123(4)
C5 0.0245(5) 0.0196(5) 0.0159(5) 0.0039(4) -0.0056(4) -0.0113(4)
C6 0.0202(5) 0.0191(5) 0.0145(4) 0.0027(4) -0.0044(4) -0.0091(4)
N7 0.0202(4) 0.0177(4) 0.0145(4) 0.0016(3) -0.0048(3) -0.0084(4)
C8 0.0216(5) 0.0210(5) 0.0187(5) 0.0050(4) -0.0055(4) -0.0077(4)
C9 0.0200(5) 0.0281(6) 0.0190(5) 0.0033(4) -0.0081(4) -0.0091(5)
C10 0.0228(5) 0.0241(6) 0.0189(5) -0.0013(4) -0.0061(4) -0.0116(4)
C11 0.0205(5) 0.0177(5) 0.0152(5) -0.0002(4) -0.0036(4) -0.0077(4)
C12 0.0265(5) 0.0177(5) 0.0162(5) -0.0015(4) -0.0038(4) -0.0080(4)
N13 0.0250(5) 0.0165(4) 0.0173(4) 0.0018(3) -0.0054(3) -0.0070(4)
C14 0.0251(5) 0.0158(5) 0.0201(5) 0.0009(4) -0.0026(4) -0.0023(4)
C15 0.0249(5) 0.0136(5) 0.0181(5) 0.0010(4) -0.0064(4) -0.0066(4)
N16 0.0194(4) 0.0144(4) 0.0161(4) 0.0008(3) -0.0068(3) -0.0063(3)
C17 0.0198(5) 0.0157(5) 0.0180(5) 0.0035(4) -0.0068(4) -0.0056(4)
C18 0.0205(5) 0.0147(5) 0.0218(5) 0.0046(4) -0.0086(4) -0.0070(4)
N19 0.0174(4) 0.0142(4) 0.0210(4) 0.0043(3) -0.0075(3) -0.0069(3)
C20 0.0173(5) 0.0151(5) 0.0148(4) 0.0020(4) -0.0041(3) -0.0065(4)
C21 0.0142(4) 0.0148(5) 0.0172(5) 0.0026(4) -0.0034(3) -0.0054(4)
N22 0.0154(4) 0.0143(4) 0.0202(4) 0.0015(3) -0.0048(3) -0.0048(3)
C23 0.0171(5) 0.0208(5) 0.0206(5) 0.0039(4) -0.0068(4) -0.0081(4)
C24 0.0183(5) 0.0228(6) 0.0252(5) 0.0074(4) -0.0092(4) -0.0067(4)
C25 0.0175(5) 0.0171(5) 0.0289(6) 0.0070(4) -0.0069(4) -0.0054(4)
C26 0.0149(4) 0.0144(5) 0.0251(5) 0.0026(4) -0.0049(4) -0.0050(4)
C27 0.0215(5) 0.0143(5) 0.0358(6) 0.0021(4) -0.0097(5) -0.0061(4)
N28 0.0194(4) 0.0122(4) 0.0276(5) 0.0022(4) -0.0077(4) -0.0063(4)
C29 0.0221(5) 0.0151(5) 0.0276(5) -0.0006(4) -0.0075(4) -0.0079(4)
C30 0.0230(5) 0.0175(5) 0.0207(5) -0.0003(4) -0.0065(4) -0.0083(4)
C31 0.0195(5) 0.0199(5) 0.0195(5) 0.0057(4) -0.0088(4) -0.0101(4)
C32 0.0213(5) 0.0172(5) 0.0190(5) 0.0044(4) -0.0084(4) -0.0100(4)
O1W 0.0211(4) 0.0265(4) 0.0235(4) 0.0066(3) -0.0077(3) -0.0092(4)
O2W 0.0315(5) 0.0255(5) 0.0229(4) 0.0031(3) -0.0089(3) -0.0174(4)
O3W 0.0222(4) 0.0166(4) 0.0250(4) 0.0024(3) -0.0034(3) -0.0090(3)
O4W 0.0338(8) 0.0251(9) 0.0233(7) 0.0078(5) -0.0081(5) -0.0141(6)
O5W 0.037(3) 0.025(3) 0.037(3) 0.0105(19) -0.017(2) -0.018(2)

loop_
_atom_type_symbol
_atom_type_description
_atom_type_scat_dispersion_real
_atom_type_scat_dispersion_imag
_atom_type_scat_source
C C 0.0033 0.0016 'International Tables Vol C Tables 4.2.6.8 and 6.1.1.4'
H H 0.0000 0.0000 'International Tables Vol C Tables 4.2.6.8 and 6.1.1.4'
N N 0.0061 0.0033 'International Tables Vol C Tables 4.2.6.8 and 6.1.1.4'
O O 0.0106 0.0060 'International Tables Vol C Tables 4.2.6.8 and 6.1.1.4'

loop_
_geom_angle_atom_site_label_1
_geom_angle_atom_site_label_2
_geom_angle_atom_site_label_3
_geom_angle
_geom_angle_site_symmetry_1
_geom_angle_site_symmetry_3
_geom_angle_publ_flag
C30 N1 C31 108.98(8) . . ?
C30 N1 C2 110.77(9) . . ?
C31 N1 C2 108.54(8) . . ?
N1 C2 C3 113.84(9) . . ?
N1 C2 H2A 108.8 . . ?
C3 C2 H2A 108.8 . . ?
N1 C2 H2B 108.8 . . ?
C3 C2 H2B 108.8 . . ?
H2A C2 H2B 107.7 . . ?
N4 C3 C2 113.73(9) . . ?
N4 C3 H3A 108.8 . . ?
C2 C3 H3A 108.8 . . ?
N4 C3 H3B 108.8 . . ?
C2 C3 H3B 108.8 . . ?
H3A C3 H3B 107.7 . . ?
C5 N4 C3 123.23(10) . . ?
C5 N4 H4N 117.5(11) . . ?
C3 N4 H4N 118.3(11) . . ?
O1 C5 N4 124.80(11) . . ?
O1 C5 C6 120.86(10) . . ?
N4 C5 C6 114.31(10) . . ?
N7 C6 C8 123.07(10) . . ?
N7 C6 C5 116.38(9) . . ?
C8 C6 C5 120.52(10) . . ?
C6 N7 C11 118.24(9) . . ?
C9 C8 C6 118.22(11) . . ?
C9 C8 H8A 120.9 . . ?
C6 C8 H8A 120.9 . . ?
C10 C9 C8 119.06(10) . . ?
C10 C9 H9A 120.5 . . ?
C8 C9 H9A 120.5 . . ?
C9 C10 C11 118.45(10) . . ?
C9 C10 H10A 120.8 . . ?
C11 C10 H10A 120.8 . . ?
N7 C11 C10 122.93(11) . . ?
N7 C11 C12 116.37(10) . . ?
C10 C11 C12 120.69(10) . . ?
O2 C12 N13 124.92(11) . . ?
O2 C12 C11 120.77(11) . . ?
N13 C12 C11 114.30(10) . . ?
C12 N13 C14 124.74(10) . . ?
C12 N13 H13N 118.1(11) . . ?
C14 N13 H13N 116.7(11) . . ?
N13 C14 C15 112.67(9) . . ?
N13 C14 H14A 109.1 . . ?
C15 C14 H14A 109.1 . . ?
N13 C14 H14B 109.1 . . ?
C15 C14 H14B 109.1 . . ?
H14A C14 H14B 107.8 . . ?
N16 C15 C14 111.78(9) . . ?
N16 C15 H15A 109.3 . . ?
C14 C15 H15A 109.3 . . ?
N16 C15 H15B 109.3 . . ?
C14 C15 H15B 109.3 . . ?
H15A C15 H15B 107.9 . . ?
C17 N16 C15 113.35(9) . . ?
C17 N16 C32 111.34(8) . 2_656 ?
C15 N16 C32 112.20(9) . 2_656 ?
N16 C17 C18 114.01(9) . . ?
N16 C17 H17A 108.8 . . ?
C18 C17 H17A 108.8 . . ?
N16 C17 H17B 108.8 . . ?
C18 C17 H17B 108.8 . . ?
H17A C17 H17B 107.6 . . ?
N19 C18 C17 114.48(9) . . ?
N19 C18 H18A 108.6 . . ?
C17 C18 H18A 108.6 . . ?
N19 C18 H18B 108.6 . . ?
C17 C18 H18B 108.6 . . ?
H18A C18 H18B 107.6 . . ?
C20 N19 C18 116.99(9) . . ?
C20 N19 H19N 122.2(11) . . ?
C18 N19 H19N 120.8(11) . . ?
O3 C20 N19 122.53(10) . . ?
O3 C20 C21 118.62(9) . . ?
N19 C20 C21 118.85(9) . . ?
N22 C21 C23 123.50(10) . . ?
N22 C21 C20 119.21(9) . . ?
C23 C21 C20 117.24(9) . . ?
C26 N22 C21 116.63(9) . . ?
C24 C23 C21 118.77(10) . . ?
C24 C23 H23A 120.6 . . ?
C21 C23 H23A 120.6 . . ?
C23 C24 C25 118.61(10) . . ?
C23 C24 H24A 120.7 . . ?
C25 C24 H24A 120.7 . . ?
C24 C25 C26 118.52(11) . . ?
C24 C25 H25A 120.7 . . ?
C26 C25 H25A 120.7 . . ?
N22 C26 C25 123.92(10) . . ?
N22 C26 C27 118.58(10) . . ?
C25 C26 C27 117.48(10) . . ?
O4 C27 N28 123.39(11) . . ?
O4 C27 C26 119.95(11) . . ?
N28 C27 C26 116.63(10) . . ?
C27 N28 C29 119.84(10) . . ?
C27 N28 H28N 119.5(11) . . ?
C29 N28 H28N 120.6(11) . . ?
N28 C29 C30 112.23(9) . . ?
N28 C29 H29A 109.2 . . ?
C30 C29 H29A 109.2 . . ?
N28 C29 H29B 109.2 . . ?
C30 C29 H29B 109.2 . . ?
H29A C29 H29B 107.9 . . ?
N1 C30 C29 115.11(9) . . ?
N1 C30 H30A 108.5 . . ?
C29 C30 H30A 108.5 . . ?
N1 C30 H30B 108.5 . . ?
C29 C30 H30B 108.5 . . ?
H30A C30 H30B 107.5 . . ?
N1 C31 C32 114.65(9) . . ?
N1 C31 H31A 108.6 . . ?
C32 C31 H31A 108.6 . . ?
N1 C31 H31B 108.6 . . ?
C32 C31 H31B 108.6 . . ?
H31A C31 H31B 107.6 . . ?
N16 C32 C31 113.72(9) 2_656 . ?
N16 C32 H32A 108.8 2_656 . ?
C31 C32 H32A 108.8 . . ?
N16 C32 H32B 108.8 2_656 . ?
C31 C32 H32B 108.8 . . ?
H32A C32 H32B 107.7 . . ?
H1W1 O1W H1W2 106.5(18) . . ?
H2W1 O2W H2W2 107.1(19) . . ?
H3W1 O3W H3W2 109.0(17) . . ?
H4W1 O4W H4W2 109(3) . . ?

loop_
_geom_bond_atom_site_label_1
_geom_bond_atom_site_label_2
_geom_bond_distance
_geom_bond_site_symmetry_2
_geom_bond_publ_flag
O1 C5 1.2348(14) . ?
O2 C12 1.2357(15) . ?
O3 C20 1.2401(13) . ?
O4 C27 1.2282(15) . ?
N1 C30 1.4757(14) . ?
N1 C31 1.4772(13) . ?
N1 C2 1.4790(14) . ?
C2 C3 1.5152(16) . ?
C2 H2A 0.9900 . ?
C2 H2B 0.9900 . ?
C3 N4 1.4538(14) . ?
C3 H3A 0.9900 . ?
C3 H3B 0.9900 . ?
N4 C5 1.3361(14) . ?
N4 H4N 0.858(18) . ?
C5 C6 1.5069(15) . ?
C6 N7 1.3336(14) . ?
C6 C8 1.3949(15) . ?
N7 C11 1.3337(14) . ?
C8 C9 1.3907(17) . ?
C8 H8A 0.9500 . ?
C9 C10 1.3855(17) . ?
C9 H9A 0.9500 . ?
C10 C11 1.3954(15) . ?
C10 H10A 0.9500 . ?
C11 C12 1.5030(16) . ?
C12 N13 1.3338(15) . ?
N13 C14 1.4492(15) . ?
N13 H13N 0.876(17) . ?
C14 C15 1.5293(16) . ?
C14 H14A 0.9900 . ?
C14 H14B 0.9900 . ?
C15 N16 1.4668(14) . ?
C15 H15A 0.9900 . ?
C15 H15B 0.9900 . ?
N16 C17 1.4638(14) . ?
N16 C32 1.4693(13) 2_656 ?
C17 C18 1.5183(15) . ?
C17 H17A 0.9900 . ?
C17 H17B 0.9900 . ?
C18 N19 1.4598(14) . ?
C18 H18A 0.9900 . ?
C18 H18B 0.9900 . ?
N19 C20 1.3354(14) . ?
N19 H19N 0.877(17) . ?
C20 C21 1.5032(15) . ?
C21 N22 1.3396(14) . ?
C21 C23 1.3966(15) . ?
N22 C26 1.3374(14) . ?
C23 C24 1.3823(16) . ?
C23 H23A 0.9500 . ?
C24 C25 1.3827(17) . ?
C24 H24A 0.9500 . ?
C25 C26 1.3946(15) . ?
C25 H25A 0.9500 . ?
C26 C27 1.5037(16) . ?
C27 N28 1.3365(15) . ?
N28 C29 1.4613(14) . ?
N28 H28N 0.855(18) . ?
C29 C30 1.5188(16) . ?
C29 H29A 0.9900 . ?
C29 H29B 0.9900 . ?
C30 H30A 0.9900 . ?
C30 H30B 0.9900 . ?
C31 C32 1.5397(15) . ?
C31 H31A 0.9900 . ?
C31 H31B 0.9900 . ?
C32 N16 1.4692(13) 2_656 ?
C32 H32A 0.9900 . ?
C32 H32B 0.9900 . ?
O1W H1W1 0.81(2) . ?
O1W H1W2 0.901(19) . ?
O2W H2W1 0.87(2) . ?
O2W H2W2 0.83(2) . ?
O3W H3W1 0.89(2) . ?
O3W H3W2 0.866(19) . ?
O4W H4W1 0.75(4) . ?
O4W H4W2 0.83(3) . ?
O5W O5W 1.448(11) 2_645 ?

loop_
_geom_hbond_atom_site_label_D
_geom_hbond_atom_site_label_H
_geom_hbond_atom_site_label_A
_geom_hbond_distance_DH
_geom_hbond_distance_HA
_geom_hbond_distance_DA
_geom_hbond_angle_DHA
_geom_hbond_site_symmetry_A
N4 H4N O1W 0.858(18) 2.129(18) 2.9029(14) 149.9(16) .
N13 H13N O1W 0.876(17) 2.130(17) 2.9224(14) 150.2(15) .
N19 H19N O2W 0.877(17) 2.286(17) 3.1477(13) 167.1(15) .
N28 H28N O2W 0.855(18) 2.439(18) 3.2717(14) 164.6(15) .
O1W H1W1 O2W 0.81(2) 2.19(2) 2.9125(14) 148.1(19) .
O1W H1W2 O3W 0.901(19) 1.94(2) 2.8390(12) 178.2(18) 2_656
O2W H2W1 N1 0.87(2) 2.10(2) 2.9630(13) 175.6(19) .
O2W H2W2 O3W 0.83(2) 2.05(2) 2.8777(13) 174(2) .
O3W H3W1 O3 0.89(2) 1.91(2) 2.7963(12) 169.0(17) 2_556
O3W H3W2 O4 0.866(19) 1.90(2) 2.7445(14) 165.6(17) 2_566
O4W H4W1 O1 0.75(4) 2.14(4) 2.8875(19) 179(3) 1_545
O4W H4W2 O2 0.83(3) 1.88(3) 2.6891(19) 164(3) .

loop_
_geom_torsion_atom_site_label_1
_geom_torsion_atom_site_label_2
_geom_torsion_atom_site_label_3
_geom_torsion_atom_site_label_4
_geom_torsion
_geom_torsion_site_symmetry_1
_geom_torsion_site_symmetry_2
_geom_torsion_site_symmetry_3
_geom_torsion_site_symmetry_4
_geom_torsion_publ_flag
C30 N1 C2 C3 -161.12(9) . . . . ?
C31 N1 C2 C3 79.27(11) . . . . ?
N1 C2 C3 N4 66.89(12) . . . . ?
C2 C3 N4 C5 78.35(13) . . . . ?
C3 N4 C5 O1 -8.04(18) . . . . ?
C3 N4 C5 C6 170.45(10) . . . . ?
O1 C5 C6 N7 174.88(10) . . . . ?
N4 C5 C6 N7 -3.67(14) . . . . ?
O1 C5 C6 C8 -3.64(16) . . . . ?
N4 C5 C6 C8 177.81(10) . . . . ?
C8 C6 N7 C11 0.95(16) . . . . ?
C5 C6 N7 C11 -177.53(9) . . . . ?
N7 C6 C8 C9 -1.73(17) . . . . ?
C5 C6 C8 C9 176.69(10) . . . . ?
C6 C8 C9 C10 0.98(17) . . . . ?
C8 C9 C10 C11 0.41(17) . . . . ?
C6 N7 C11 C10 0.58(16) . . . . ?
C6 N7 C11 C12 -178.93(9) . . . . ?
C9 C10 C11 N7 -1.25(17) . . . . ?
C9 C10 C11 C12 178.23(10) . . . . ?
N7 C11 C12 O2 176.89(11) . . . . ?
C10 C11 C12 O2 -2.62(17) . . . . ?
N7 C11 C12 N13 -3.40(14) . . . . ?
C10 C11 C12 N13 177.09(10) . . . . ?
O2 C12 N13 C14 -4.71(18) . . . . ?
C11 C12 N13 C14 175.60(10) . . . . ?
C12 N13 C14 C15 -78.38(14) . . . . ?
N13 C14 C15 N16 -52.58(13) . . . . ?
C14 C15 N16 C17 141.89(10) . . . . ?
C14 C15 N16 C32 -90.94(11) . . . 2_656 ?
C15 N16 C17 C18 -66.40(12) . . . . ?
C32 N16 C17 C18 165.97(9) 2_656 . . . ?
N16 C17 C18 N19 -74.25(12) . . . . ?
C17 C18 N19 C20 -172.14(9) . . . . ?
C18 N19 C20 O3 -1.26(16) . . . . ?
C18 N19 C20 C21 177.62(9) . . . . ?
O3 C20 C21 N22 162.05(10) . . . . ?
N19 C20 C21 N22 -16.87(14) . . . . ?
O3 C20 C21 C23 -15.69(15) . . . . ?
N19 C20 C21 C23 165.39(10) . . . . ?
C23 C21 N22 C26 2.25(15) . . . . ?
C20 C21 N22 C26 -175.34(9) . . . . ?
N22 C21 C23 C24 -1.62(16) . . . . ?
C20 C21 C23 C24 176.01(10) . . . . ?
C21 C23 C24 C25 -0.29(17) . . . . ?
C23 C24 C25 C26 1.37(17) . . . . ?
C21 N22 C26 C25 -1.06(16) . . . . ?
C21 N22 C26 C27 177.34(10) . . . . ?
C24 C25 C26 N22 -0.73(18) . . . . ?
C24 C25 C26 C27 -179.14(11) . . . . ?
N22 C26 C27 O4 -163.57(13) . . . . ?
C25 C26 C27 O4 14.93(19) . . . . ?
N22 C26 C27 N28 14.51(16) . . . . ?
C25 C26 C27 N28 -166.99(11) . . . . ?
O4 C27 N28 C29 -2.9(2) . . . . ?
C26 C27 N28 C29 179.07(10) . . . . ?
C27 N28 C29 C30 -176.45(10) . . . . ?
C31 N1 C30 C29 171.03(9) . . . . ?
C2 N1 C30 C29 51.68(12) . . . . ?
N28 C29 C30 N1 50.00(13) . . . . ?
C30 N1 C31 C32 75.30(11) . . . . ?
C2 N1 C31 C32 -163.97(9) . . . . ?
N1 C31 C32 N16 -158.75(9) . . . 2_656 ?
